data_7704363
loop_
_publ_author_name
'Gu, Jin-Zhong'
'Wan, Shi-Mao'
'Kirillova, Marina V.'
'Kirillov, Alexander M.'

_publ_section_title
;
 H-Bonded and metal(ii)-organic architectures assembled from an unexplored
 aromatic tricarboxylic acid: structural variety and functional
 properties.
;
_journal_issue 21
_journal_name_full 'Dalton transactions (Cambridge, England : 2003)'
_journal_page_first 7197
_journal_page_last 7209
_journal_paper_doi 10.1039/d0dt01261k
_journal_volume 49
_journal_year 2020
_chemical_formula_sum 'C44 H31 Co N5 O8'
_chemical_formula_weight 816.67
_space_group_crystal_system triclinic
_space_group_IT_number 2
_space_group_name_Hall '-P 1'
_space_group_name_H-M_alt 'P -1'
_atom_sites_solution_hydrogens mixed
_audit_creation_method SHELXL-2014/7
_audit_update_record
;
2020-02-17 deposited with the CCDC.	2020-05-11 downloaded from the CCDC.
;
_cell_angle_alpha 67.349(7)
_cell_angle_beta 76.175(7)
_cell_angle_gamma 65.591(7)
_cell_formula_units_Z 2
_cell_length_a 11.3259(8)
_cell_length_b 13.2252(9)
_cell_length_c 14.6526(13)
_cell_measurement_reflns_used 11783
_cell_measurement_temperature 293(2)
_cell_measurement_theta_max 25.049
_cell_measurement_theta_min 3.284
_cell_volume 1836.1(3)
_computing_cell_refinement 'Bruker SAINT'
_computing_data_collection 'Bruker APEX2'
_computing_data_reduction 'Bruker SAINT'
_computing_molecular_graphics 'Bruker SHELXTL'
_computing_publication_material 'Bruker SHELXTL'
_computing_structure_refinement 'SHELXL-2014/7 (Sheldrick, 2014)'
_computing_structure_solution 'SHELXL-2014/7 (Sheldrick, 2014)'
_diffrn_ambient_temperature 293(2)
_diffrn_measured_fraction_theta_full 0.998
_diffrn_measured_fraction_theta_max 0.998
_diffrn_measurement_device_type 'Bruker APE-II CCD'
_diffrn_measurement_method '\f and \w scans'
_diffrn_radiation_type MoK\a
_diffrn_radiation_wavelength 0.71073
_diffrn_reflns_av_R_equivalents 0.0438
_diffrn_reflns_av_unetI/netI 0.0897
_diffrn_reflns_Laue_measured_fraction_full 0.998
_diffrn_reflns_Laue_measured_fraction_max 0.998
_diffrn_reflns_limit_h_max 13
_diffrn_reflns_limit_h_min -13
_diffrn_reflns_limit_k_max 12
_diffrn_reflns_limit_k_min -15
_diffrn_reflns_limit_l_max 17
_diffrn_reflns_limit_l_min -17
_diffrn_reflns_number 11783
_diffrn_reflns_point_group_measured_fraction_full 0.998
_diffrn_reflns_point_group_measured_fraction_max 0.998
_diffrn_reflns_theta_full 25.049
_diffrn_reflns_theta_max 25.049
_diffrn_reflns_theta_min 3.284
_diffrn_source 'fine-focus sealed tube'
_exptl_absorpt_coefficient_mu 0.533
_exptl_absorpt_correction_T_max 0.906
_exptl_absorpt_correction_T_min 0.869
_exptl_absorpt_correction_type multi-scan
_exptl_absorpt_process_details SADABS
_exptl_crystal_colour pink
_exptl_crystal_density_diffrn 1.477
_exptl_crystal_description needle
_exptl_crystal_F_000 842
_exptl_crystal_size_max 0.270
_exptl_crystal_size_mid 0.200
_exptl_crystal_size_min 0.190
_exptl_transmission_factor_max 0.904
_exptl_transmission_factor_min 0.880
_refine_diff_density_max 0.371
_refine_diff_density_min -0.386
_refine_diff_density_rms 0.061
_refine_ls_extinction_method none
_refine_ls_goodness_of_fit_ref 1.050
_refine_ls_hydrogen_treatment constr
_refine_ls_matrix_type full
_refine_ls_number_parameters 519
_refine_ls_number_reflns 6511
_refine_ls_number_restraints 0
_refine_ls_restrained_S_all 1.050
_refine_ls_R_factor_all 0.0946
_refine_ls_R_factor_gt 0.0582
_refine_ls_shift/su_max 0.000
_refine_ls_shift/su_mean 0.000
_refine_ls_structure_factor_coef Fsqd
_refine_ls_weighting_details 'w=1/[\s^2^(Fo^2^)+(0.0431P)^2^+0.0114P] where P=(Fo^2^+2Fc^2^)/3'
_refine_ls_weighting_scheme calc
_refine_ls_wR_factor_gt 0.1121
_refine_ls_wR_factor_ref 0.1339
_reflns_Friedel_coverage 0.000
_reflns_number_gt 4370
_reflns_number_total 6511
_reflns_threshold_expression 'I > 2\s(I)'
_cod_data_source_file d0dt01261k2.cif
_cod_data_source_block 400-2Co
_cod_depositor_comments 'Adding full bibliography for 7704363--7704371.cif.'
_cod_database_code 7704363
_shelx_shelxl_version_number 2014/7
_shelx_space_group_comment
;
The symmetry employed for this shelxl refinement is uniquely defined
by the following loop, which should always be used as a source of
symmetry information in preference to the above space-group names.
They are only intended as comments.
;
_shelx_estimated_absorpt_t_min 0.869
_shelx_estimated_absorpt_t_max 0.906

loop_
_space_group_symop_operation_xyz
'x, y, z'
'-x, -y, -z'

loop_
_atom_site_label
_atom_site_type_symbol
_atom_site_fract_x
_atom_site_fract_y
_atom_site_fract_z
_atom_site_U_iso_or_equiv
_atom_site_adp_type
_atom_site_occupancy
_atom_site_site_symmetry_order
_atom_site_calc_flag
_atom_site_refinement_flags_posn
_atom_site_refinement_flags_adp
_atom_site_refinement_flags_occupancy
_atom_site_disorder_assembly
_atom_site_disorder_group
Co1 Co 0.79781(5) 0.85638(5) 0.70217(4) 0.03568(18) Uani 1 1 d . . . . .
N1 N 1.0287(3) 1.2466(3) 0.6987(2) 0.0341(8) Uani 1 1 d . . . . .
N2 N 0.7528(3) 0.7213(3) 0.6917(2) 0.0381(8) Uani 1 1 d . . . . .
N3 N 0.6037(3) 0.9490(3) 0.6605(2) 0.0373(8) Uani 1 1 d . . . . .
N4 N 0.9796(3) 0.7397(3) 0.7639(2) 0.0396(8) Uani 1 1 d . . . . .
N5 N 0.7414(3) 0.8211(3) 0.8564(2) 0.0376(8) Uani 1 1 d . . . . .
O1 O 0.8232(2) 0.9989(2) 0.70772(18) 0.0403(7) Uani 1 1 d . . . . .
O2 O 0.8905(2) 1.0923(2) 0.55383(17) 0.0379(7) Uani 1 1 d . . . . .
O3 O 1.4717(3) 0.5920(3) 1.1217(2) 0.0721(11) Uani 1 1 d . . . . .
O4 O 1.4151(3) 0.7243(3) 1.1989(2) 0.0588(10) Uani 1 1 d . . . . .
H4 H 1.4649 0.6698 1.2384 0.088 Uiso 1 1 calc R U . . .
O5 O 0.5582(2) 1.5788(3) 0.32903(18) 0.0545(9) Uani 1 1 d . . . . .
O6 O 0.6922(3) 1.6757(3) 0.2921(2) 0.0659(10) Uani 1 1 d . . . . .
O7 O 0.8708(2) 0.9005(2) 0.54909(17) 0.0461(7) Uani 1 1 d . . . . .
H1W H 0.9483 0.8654 0.5257 0.055 Uiso 1 1 d R U . . .
H2W H 0.8740 0.9664 0.5300 0.055 Uiso 1 1 d R U . . .
O8 O 0.3762(4) 0.4369(4) 0.0789(3) 0.1180(14) Uiso 1 1 d . . . . .
H3W H 0.4217 0.4666 0.0945 0.142 Uiso 1 1 d R U . . .
H4W H 0.4180 0.4290 0.0241 0.142 Uiso 1 1 d R U . . .
C1 C 0.8812(3) 1.0651(3) 0.6468(3) 0.0306(9) Uani 1 1 d . . . . .
C2 C 0.9514(3) 1.1060(3) 0.6931(2) 0.0274(8) Uani 1 1 d . . . . .
C3 C 1.0196(3) 1.0238(3) 0.7730(2) 0.0322(9) Uani 1 1 d . . . . .
H3 H 1.0147 0.9493 0.7987 0.039 Uiso 1 1 calc R U . . .
C4 C 1.0952(3) 1.0504(3) 0.8152(3) 0.0326(9) Uani 1 1 d . . . . .
C5 C 1.0966(3) 1.1637(3) 0.7744(3) 0.0372(10) Uani 1 1 d . . . . .
H5 H 1.1478 1.1831 0.8011 0.045 Uiso 1 1 calc R U . . .
C6 C 0.9563(3) 1.2182(3) 0.6583(2) 0.0286(8) Uani 1 1 d . . . . .
C7 C 1.1733(3) 0.9598(3) 0.8975(3) 0.0373(10) Uani 1 1 d . . . . .
C8 C 1.2380(4) 0.8462(4) 0.8952(3) 0.0541(13) Uani 1 1 d . . . . .
H8 H 1.2323 0.8280 0.8415 0.065 Uiso 1 1 calc R U . . .
C9 C 1.3113(4) 0.7588(4) 0.9714(3) 0.0563(13) Uani 1 1 d . . . . .
H9 H 1.3541 0.6830 0.9684 0.068 Uiso 1 1 calc R U . . .
C10 C 1.3207(3) 0.7848(4) 1.0520(3) 0.0415(11) Uani 1 1 d . . . . .
C11 C 1.4096(4) 0.6903(4) 1.1294(3) 0.0475(12) Uani 1 1 d . . . . .
C12 C 1.2543(3) 0.8971(4) 1.0564(3) 0.0438(11) Uani 1 1 d . . . . .
H12 H 1.2584 0.9146 1.1110 0.053 Uiso 1 1 calc R U . . .
C13 C 1.1814(3) 0.9844(4) 0.9796(3) 0.0414(10) Uani 1 1 d . . . . .
H13 H 1.1375 1.0599 0.9831 0.050 Uiso 1 1 calc R U . . .
C14 C 0.8795(3) 1.3153(3) 0.5773(2) 0.0266(8) Uani 1 1 d . . . . .
C15 C 0.7527(3) 1.3278(3) 0.5719(2) 0.0289(9) Uani 1 1 d . . . . .
H15 H 0.7152 1.2764 0.6198 0.035 Uiso 1 1 calc R U . . .
C16 C 0.6831(3) 1.4167(3) 0.4954(2) 0.0298(9) Uani 1 1 d . . . . .
H16 H 0.5997 1.4228 0.4910 0.036 Uiso 1 1 calc R U . . .
C17 C 0.7347(3) 1.4967(3) 0.4254(2) 0.0296(9) Uani 1 1 d . . . . .
C18 C 0.6568(4) 1.5938(3) 0.3418(3) 0.0362(10) Uani 1 1 d . . . . .
C19 C 0.8587(3) 1.4869(3) 0.4317(2) 0.0347(9) Uani 1 1 d . . . . .
H19 H 0.8936 1.5414 0.3856 0.042 Uiso 1 1 calc R U . . .
C20 C 0.9315(3) 1.3960(3) 0.5064(2) 0.0334(9) Uani 1 1 d . . . . .
H20 H 1.0158 1.3889 0.5093 0.040 Uiso 1 1 calc R U . . .
C21 C 0.8245(4) 0.6092(4) 0.7089(3) 0.0495(11) Uani 1 1 d . . . . .
H21 H 0.9069 0.5823 0.7295 0.059 Uiso 1 1 calc R U . . .
C22 C 0.7842(5) 0.5294(4) 0.6982(3) 0.0600(13) Uani 1 1 d . . . . .
H22 H 0.8385 0.4512 0.7111 0.072 Uiso 1 1 calc R U . . .
C23 C 0.6636(5) 0.5669(5) 0.6685(3) 0.0648(14) Uani 1 1 d . . . . .
H23 H 0.6352 0.5141 0.6609 0.078 Uiso 1 1 calc R U . . .
C24 C 0.5830(4) 0.6843(4) 0.6496(3) 0.0472(11) Uani 1 1 d . . . . .
C25 C 0.6312(4) 0.7597(4) 0.6625(3) 0.0385(10) Uani 1 1 d . . . . .
C26 C 0.4552(5) 0.7320(5) 0.6187(3) 0.0607(14) Uani 1 1 d . . . . .
H26 H 0.4231 0.6833 0.6083 0.073 Uiso 1 1 calc R U . . .
C27 C 0.3802(4) 0.8453(5) 0.6042(3) 0.0596(14) Uani 1 1 d . . . . .
H27 H 0.2973 0.8736 0.5841 0.071 Uiso 1 1 calc R U . . .
C28 C 0.4255(4) 0.9228(4) 0.6191(3) 0.0438(11) Uani 1 1 d . . . . .
C29 C 0.5514(3) 0.8810(4) 0.6466(3) 0.0379(10) Uani 1 1 d . . . . .
C30 C 0.3514(4) 1.0407(4) 0.6070(3) 0.0556(13) Uani 1 1 d . . . . .
H30 H 0.2672 1.0722 0.5885 0.067 Uiso 1 1 calc R U . . .
C31 C 0.4016(4) 1.1105(4) 0.6221(3) 0.0527(12) Uani 1 1 d . . . . .
H31 H 0.3523 1.1890 0.6145 0.063 Uiso 1 1 calc R U . . .
C32 C 0.5287(4) 1.0607(4) 0.6491(3) 0.0489(11) Uani 1 1 d . . . . .
H32 H 0.5626 1.1080 0.6597 0.059 Uiso 1 1 calc R U . . .
C33 C 1.0965(4) 0.6981(4) 0.7191(3) 0.0507(11) Uani 1 1 d . . . . .
H33 H 1.1064 0.7208 0.6501 0.061 Uiso 1 1 calc R U . . .
C34 C 1.2059(4) 0.6215(4) 0.7707(4) 0.0542(12) Uani 1 1 d . . . . .
H34 H 1.2860 0.5935 0.7360 0.065 Uiso 1 1 calc R U . . .
C35 C 1.1955(4) 0.5884(4) 0.8705(4) 0.0561(13) Uani 1 1 d . . . . .
H35 H 1.2681 0.5377 0.9051 0.067 Uiso 1 1 calc R U . . .
C36 C 1.0741(4) 0.6309(4) 0.9218(3) 0.0462(11) Uani 1 1 d . . . . .
C37 C 0.9679(4) 0.7059(3) 0.8656(3) 0.0367(9) Uani 1 1 d . . . . .
C38 C 1.0547(5) 0.6010(4) 1.0277(3) 0.0577(13) Uani 1 1 d . . . . .
H38 H 1.1248 0.5514 1.0653 0.069 Uiso 1 1 calc R U . . .
C39 C 0.9355(5) 0.6443(4) 1.0732(3) 0.0578(13) Uani 1 1 d . . . . .
H39 H 0.9253 0.6239 1.1421 0.069 Uiso 1 1 calc R U . . .
C40 C 0.8245(4) 0.7206(4) 1.0187(3) 0.0440(11) Uani 1 1 d . . . . .
C41 C 0.8404(4) 0.7509(3) 0.9143(3) 0.0381(10) Uani 1 1 d . . . . .
C42 C 0.6997(4) 0.7697(4) 1.0613(3) 0.0548(12) Uani 1 1 d . . . . .
H42 H 0.6841 0.7527 1.1298 0.066 Uiso 1 1 calc R U . . .
C43 C 0.6007(4) 0.8426(4) 1.0028(3) 0.0556(13) Uani 1 1 d . . . . .
H43 H 0.5176 0.8764 1.0308 0.067 Uiso 1 1 calc R U . . .
C44 C 0.6253(4) 0.8659(4) 0.9003(3) 0.0500(12) Uani 1 1 d . . . . .
H44 H 0.5567 0.9152 0.8611 0.060 Uiso 1 1 calc R U . . .

loop_
_atom_site_aniso_label
_atom_site_aniso_U_11
_atom_site_aniso_U_22
_atom_site_aniso_U_33
_atom_site_aniso_U_23
_atom_site_aniso_U_13
_atom_site_aniso_U_12
Co1 0.0384(3) 0.0383(3) 0.0370(3) -0.0127(3) -0.0037(2) -0.0195(2)
N1 0.0396(17) 0.0258(18) 0.0378(17) -0.0031(15) -0.0204(15) -0.0101(14)
N2 0.0426(18) 0.037(2) 0.0378(18) -0.0129(16) 0.0006(15) -0.0189(16)
N3 0.0421(17) 0.035(2) 0.0401(18) -0.0128(16) -0.0040(15) -0.0183(16)
N4 0.0409(18) 0.044(2) 0.0403(19) -0.0204(17) 0.0017(16) -0.0184(16)
N5 0.0353(17) 0.039(2) 0.0404(19) -0.0118(16) -0.0016(16) -0.0174(15)
O1 0.0491(15) 0.0467(17) 0.0380(15) -0.0129(13) -0.0013(13) -0.0317(14)
O2 0.0505(15) 0.0403(17) 0.0312(14) -0.0099(12) -0.0115(12) -0.0215(13)
O3 0.080(2) 0.038(2) 0.081(2) 0.0003(19) -0.048(2) -0.0017(17)
O4 0.0450(17) 0.069(2) 0.0336(16) 0.0017(16) -0.0220(14) 0.0000(15)
O5 0.0381(15) 0.065(2) 0.0395(16) 0.0077(15) -0.0185(13) -0.0136(14)
O6 0.105(2) 0.045(2) 0.0508(19) 0.0165(16) -0.0469(18) -0.0381(19)
O7 0.0535(16) 0.0544(19) 0.0430(16) -0.0195(14) -0.0002(13) -0.0300(14)
C1 0.0274(18) 0.027(2) 0.039(2) -0.0109(18) -0.0110(17) -0.0063(16)
C2 0.0279(17) 0.027(2) 0.0274(19) -0.0043(16) -0.0091(15) -0.0106(15)
C3 0.0354(19) 0.025(2) 0.034(2) -0.0006(17) -0.0124(17) -0.0121(16)
C4 0.0346(19) 0.031(2) 0.033(2) -0.0057(18) -0.0152(17) -0.0099(17)
C5 0.037(2) 0.035(2) 0.042(2) -0.0063(19) -0.0226(18) -0.0105(18)
C6 0.0272(17) 0.027(2) 0.0292(19) -0.0064(17) -0.0083(16) -0.0069(16)
C7 0.037(2) 0.034(2) 0.035(2) 0.0043(19) -0.0187(18) -0.0122(18)
C8 0.070(3) 0.035(3) 0.054(3) -0.006(2) -0.042(2) -0.004(2)
C9 0.072(3) 0.032(3) 0.060(3) -0.006(2) -0.037(3) -0.006(2)
C10 0.037(2) 0.035(3) 0.039(2) 0.007(2) -0.0160(19) -0.0100(19)
C11 0.043(2) 0.049(3) 0.040(3) 0.006(2) -0.020(2) -0.016(2)
C12 0.038(2) 0.056(3) 0.030(2) -0.003(2) -0.0166(18) -0.014(2)
C13 0.040(2) 0.035(2) 0.043(2) -0.006(2) -0.0178(19) -0.0069(18)
C14 0.0299(18) 0.025(2) 0.0233(18) -0.0061(16) -0.0100(15) -0.0059(15)
C15 0.0314(18) 0.024(2) 0.0294(19) -0.0044(16) -0.0084(16) -0.0096(16)
C16 0.0267(17) 0.032(2) 0.0296(19) -0.0095(17) -0.0098(16) -0.0060(16)
C17 0.039(2) 0.024(2) 0.0248(18) -0.0080(16) -0.0109(16) -0.0053(16)
C18 0.045(2) 0.029(2) 0.025(2) -0.0032(18) -0.0112(18) -0.0058(18)
C19 0.044(2) 0.034(2) 0.0258(19) -0.0019(17) -0.0083(17) -0.0175(18)
C20 0.0347(19) 0.034(2) 0.033(2) -0.0009(18) -0.0132(17) -0.0178(17)
C21 0.058(3) 0.038(3) 0.051(3) -0.018(2) 0.000(2) -0.016(2)
C22 0.086(3) 0.043(3) 0.058(3) -0.023(2) 0.001(3) -0.027(3)
C23 0.101(4) 0.063(4) 0.054(3) -0.027(3) 0.006(3) -0.051(3)
C24 0.061(3) 0.054(3) 0.042(2) -0.020(2) 0.004(2) -0.036(2)
C25 0.051(2) 0.045(3) 0.030(2) -0.0158(19) 0.0046(19) -0.029(2)
C26 0.078(3) 0.081(4) 0.059(3) -0.030(3) 0.002(3) -0.059(3)
C27 0.055(3) 0.090(4) 0.057(3) -0.028(3) -0.004(2) -0.045(3)
C28 0.044(2) 0.057(3) 0.039(2) -0.018(2) -0.0006(19) -0.026(2)
C29 0.040(2) 0.047(3) 0.036(2) -0.015(2) -0.0008(18) -0.024(2)
C30 0.045(2) 0.070(4) 0.051(3) -0.017(3) -0.009(2) -0.019(2)
C31 0.044(2) 0.047(3) 0.059(3) -0.020(2) -0.008(2) -0.005(2)
C32 0.058(3) 0.047(3) 0.051(3) -0.018(2) -0.009(2) -0.023(2)
C33 0.050(3) 0.059(3) 0.052(3) -0.028(2) 0.004(2) -0.024(2)
C34 0.043(2) 0.056(3) 0.072(3) -0.032(3) -0.001(2) -0.017(2)
C35 0.049(3) 0.047(3) 0.076(3) -0.019(3) -0.022(3) -0.012(2)
C36 0.047(2) 0.040(3) 0.056(3) -0.015(2) -0.014(2) -0.014(2)
C37 0.045(2) 0.032(2) 0.039(2) -0.0126(19) -0.0050(19) -0.0177(19)
C38 0.064(3) 0.050(3) 0.055(3) -0.009(2) -0.022(3) -0.015(2)
C39 0.084(3) 0.051(3) 0.041(2) -0.005(2) -0.021(3) -0.029(3)
C40 0.059(3) 0.043(3) 0.040(2) -0.012(2) -0.002(2) -0.030(2)
C41 0.044(2) 0.037(2) 0.039(2) -0.0094(19) -0.0003(19) -0.0249(19)
C42 0.066(3) 0.068(3) 0.040(2) -0.017(2) 0.008(2) -0.041(3)
C43 0.050(3) 0.071(3) 0.051(3) -0.024(3) 0.016(2) -0.033(2)
C44 0.041(2) 0.060(3) 0.045(3) -0.009(2) 0.000(2) -0.024(2)

loop_
_atom_type_symbol
_atom_type_description
_atom_type_scat_dispersion_real
_atom_type_scat_dispersion_imag
_atom_type_scat_source
C C 0.0033 0.0016 'International Tables Vol C Tables 4.2.6.8 and 6.1.1.4'
H H 0.0000 0.0000 'International Tables Vol C Tables 4.2.6.8 and 6.1.1.4'
N N 0.0061 0.0033 'International Tables Vol C Tables 4.2.6.8 and 6.1.1.4'
O O 0.0106 0.0060 'International Tables Vol C Tables 4.2.6.8 and 6.1.1.4'
Co Co 0.3494 0.9721 'International Tables Vol C Tables 4.2.6.8 and 6.1.1.4'

loop_
_geom_angle_atom_site_label_1
_geom_angle_atom_site_label_2
_geom_angle_atom_site_label_3
_geom_angle
_geom_angle_site_symmetry_1
_geom_angle_site_symmetry_3
_geom_angle_publ_flag
O1 Co1 N5 85.55(11) . . ?
O1 Co1 N2 174.18(11) . . ?
N5 Co1 N2 95.11(12) . . ?
O1 Co1 N3 95.61(11) . . ?
N5 Co1 N3 94.64(12) . . ?
N2 Co1 N3 78.57(12) . . ?
O1 Co1 O7 88.43(10) . . ?
N5 Co1 O7 172.85(11) . . ?
N2 Co1 O7 91.27(11) . . ?
N3 Co1 O7 89.77(10) . . ?
O1 Co1 N4 91.46(11) . . ?
N5 Co1 N4 78.23(12) . . ?
N2 Co1 N4 94.34(12) . . ?
N3 Co1 N4 169.56(11) . . ?
O7 Co1 N4 98.10(11) . . ?
C5 N1 C6 118.3(3) . . ?
C21 N2 C25 117.7(4) . . ?
C21 N2 Co1 129.2(3) . . ?
C25 N2 Co1 113.1(3) . . ?
C32 N3 C29 117.4(3) . . ?
C32 N3 Co1 129.2(3) . . ?
C29 N3 Co1 113.4(3) . . ?
C33 N4 C37 117.3(3) . . ?
C33 N4 Co1 130.1(3) . . ?
C37 N4 Co1 112.6(2) . . ?
C44 N5 C41 117.8(3) . . ?
C44 N5 Co1 127.6(3) . . ?
C41 N5 Co1 114.4(2) . . ?
C1 O1 Co1 131.4(3) . . ?
C11 O4 H4 109.5 . . ?
Co1 O7 H1W 125.1 . . ?
Co1 O7 H2W 109.5 . . ?
H1W O7 H2W 97.6 . . ?
H3W O8 H4W 100.1 . . ?
O2 C1 O1 125.3(3) . . ?
O2 C1 C2 119.5(3) . . ?
O1 C1 C2 115.0(3) . . ?
C3 C2 C6 118.4(3) . . ?
C3 C2 C1 116.9(3) . . ?
C6 C2 C1 124.6(3) . . ?
C4 C3 C2 121.0(3) . . ?
C4 C3 H3 119.5 . . ?
C2 C3 H3 119.5 . . ?
C3 C4 C5 116.6(3) . . ?
C3 C4 C7 120.6(3) . . ?
C5 C4 C7 122.8(3) . . ?
N1 C5 C4 124.0(3) . . ?
N1 C5 H5 118.0 . . ?
C4 C5 H5 118.0 . . ?
N1 C6 C2 121.7(3) . . ?
N1 C6 C14 115.6(3) . . ?
C2 C6 C14 122.7(3) . . ?
C8 C7 C13 118.2(3) . . ?
C8 C7 C4 119.8(4) . . ?
C13 C7 C4 122.0(4) . . ?
C7 C8 C9 121.4(4) . . ?
C7 C8 H8 119.3 . . ?
C9 C8 H8 119.3 . . ?
C10 C9 C8 120.0(4) . . ?
C10 C9 H9 120.0 . . ?
C8 C9 H9 120.0 . . ?
C12 C10 C9 119.3(3) . . ?
C12 C10 C11 122.1(4) . . ?
C9 C10 C11 118.5(4) . . ?
O3 C11 O4 125.5(4) . . ?
O3 C11 C10 120.8(4) . . ?
O4 C11 C10 113.6(4) . . ?
C10 C12 C13 120.4(4) . . ?
C10 C12 H12 119.8 . . ?
C13 C12 H12 119.8 . . ?
C12 C13 C7 120.7(4) . . ?
C12 C13 H13 119.6 . . ?
C7 C13 H13 119.6 . . ?
C20 C14 C15 118.7(3) . . ?
C20 C14 C6 121.0(3) . . ?
C15 C14 C6 120.2(3) . . ?
C16 C15 C14 119.9(3) . . ?
C16 C15 H15 120.1 . . ?
C14 C15 H15 120.1 . . ?
C15 C16 C17 121.2(3) . . ?
C15 C16 H16 119.4 . . ?
C17 C16 H16 119.4 . . ?
C19 C17 C16 119.3(3) . . ?
C19 C17 C18 120.1(3) . . ?
C16 C17 C18 120.6(3) . . ?
O6 C18 O5 125.7(3) . . ?
O6 C18 C17 119.7(3) . . ?
O5 C18 C17 114.6(3) . . ?
C17 C19 C20 120.2(3) . . ?
C17 C19 H19 119.9 . . ?
C20 C19 H19 119.9 . . ?
C19 C20 C14 120.6(3) . . ?
C19 C20 H20 119.7 . . ?
C14 C20 H20 119.7 . . ?
N2 C21 C22 123.6(4) . . ?
N2 C21 H21 118.2 . . ?
C22 C21 H21 118.2 . . ?
C23 C22 C21 119.2(5) . . ?
C23 C22 H22 120.4 . . ?
C21 C22 H22 120.4 . . ?
C22 C23 C24 119.9(5) . . ?
C22 C23 H23 120.1 . . ?
C24 C23 H23 120.1 . . ?
C23 C24 C25 117.4(4) . . ?
C23 C24 C26 124.1(5) . . ?
C25 C24 C26 118.4(4) . . ?
N2 C25 C24 122.2(4) . . ?
N2 C25 C29 117.8(4) . . ?
C24 C25 C29 120.0(4) . . ?
C27 C26 C24 121.7(4) . . ?
C27 C26 H26 119.2 . . ?
C24 C26 H26 119.2 . . ?
C26 C27 C28 121.0(4) . . ?
C26 C27 H27 119.5 . . ?
C28 C27 H27 119.5 . . ?
C29 C28 C30 116.9(4) . . ?
C29 C28 C27 119.4(4) . . ?
C30 C28 C27 123.7(4) . . ?
N3 C29 C28 123.5(4) . . ?
N3 C29 C25 117.1(3) . . ?
C28 C29 C25 119.4(4) . . ?
C31 C30 C28 120.6(4) . . ?
C31 C30 H30 119.7 . . ?
C28 C30 H30 119.7 . . ?
C30 C31 C32 118.4(4) . . ?
C30 C31 H31 120.8 . . ?
C32 C31 H31 120.8 . . ?
N3 C32 C31 123.3(4) . . ?
N3 C32 H32 118.4 . . ?
C31 C32 H32 118.4 . . ?
N4 C33 C34 123.0(4) . . ?
N4 C33 H33 118.5 . . ?
C34 C33 H33 118.5 . . ?
C35 C34 C33 120.1(4) . . ?
C35 C34 H34 120.0 . . ?
C33 C34 H34 120.0 . . ?
C34 C35 C36 119.3(4) . . ?
C34 C35 H35 120.3 . . ?
C36 C35 H35 120.3 . . ?
C37 C36 C35 117.7(4) . . ?
C37 C36 C38 119.4(4) . . ?
C35 C36 C38 122.9(4) . . ?
N4 C37 C36 122.6(4) . . ?
N4 C37 C41 117.3(3) . . ?
C36 C37 C41 120.1(4) . . ?
C39 C38 C36 120.4(4) . . ?
C39 C38 H38 119.8 . . ?
C36 C38 H38 119.8 . . ?
C38 C39 C40 122.0(4) . . ?
C38 C39 H39 119.0 . . ?
C40 C39 H39 119.0 . . ?
C42 C40 C41 116.5(4) . . ?
C42 C40 C39 124.7(4) . . ?
C41 C40 C39 118.8(4) . . ?
N5 C41 C40 123.3(4) . . ?
N5 C41 C37 117.5(3) . . ?
C40 C41 C37 119.2(3) . . ?
C43 C42 C40 120.1(4) . . ?
C43 C42 H42 119.9 . . ?
C40 C42 H42 119.9 . . ?
C42 C43 C44 119.3(4) . . ?
C42 C43 H43 120.4 . . ?
C44 C43 H43 120.4 . . ?
N5 C44 C43 122.9(4) . . ?
N5 C44 H44 118.5 . . ?
C43 C44 H44 118.5 . . ?

loop_
_geom_bond_atom_site_label_1
_geom_bond_atom_site_label_2
_geom_bond_distance
_geom_bond_site_symmetry_2
_geom_bond_publ_flag
Co1 O1 2.054(3) . ?
Co1 N5 2.117(3) . ?
Co1 N2 2.117(3) . ?
Co1 N3 2.132(3) . ?
Co1 O7 2.135(2) . ?
Co1 N4 2.151(3) . ?
N1 C5 1.340(4) . ?
N1 C6 1.351(4) . ?
N2 C21 1.317(5) . ?
N2 C25 1.368(4) . ?
N3 C32 1.331(5) . ?
N3 C29 1.356(5) . ?
N4 C33 1.322(5) . ?
N4 C37 1.371(4) . ?
N5 C44 1.319(5) . ?
N5 C41 1.351(4) . ?
O1 C1 1.260(4) . ?
O2 C1 1.258(4) . ?
O3 C11 1.231(6) . ?
O4 C11 1.285(6) . ?
O4 H4 0.8200 . ?
O5 C18 1.278(4) . ?
O6 C18 1.214(4) . ?
O7 H1W 0.8642 . ?
O7 H2W 0.8200 . ?
O8 H3W 0.8733 . ?
O8 H4W 0.8500 . ?
C1 C2 1.510(5) . ?
C2 C3 1.380(4) . ?
C2 C6 1.391(5) . ?
C3 C4 1.382(5) . ?
C3 H3 0.9300 . ?
C4 C5 1.388(5) . ?
C4 C7 1.481(4) . ?
C5 H5 0.9300 . ?
C6 C14 1.488(4) . ?
C7 C8 1.383(6) . ?
C7 C13 1.392(6) . ?
C8 C9 1.388(5) . ?
C8 H8 0.9300 . ?
C9 C10 1.389(6) . ?
C9 H9 0.9300 . ?
C10 C12 1.379(6) . ?
C10 C11 1.508(5) . ?
C12 C13 1.392(4) . ?
C12 H12 0.9300 . ?
C13 H13 0.9300 . ?
C14 C20 1.392(4) . ?
C14 C15 1.394(4) . ?
C15 C16 1.379(4) . ?
C15 H15 0.9300 . ?
C16 C17 1.379(4) . ?
C16 H16 0.9300 . ?
C17 C19 1.378(4) . ?
C17 C18 1.516(4) . ?
C19 C20 1.387(4) . ?
C19 H19 0.9300 . ?
C20 H20 0.9300 . ?
C21 C22 1.380(6) . ?
C21 H21 0.9300 . ?
C22 C23 1.363(6) . ?
C22 H22 0.9300 . ?
C23 C24 1.393(6) . ?
C23 H23 0.9300 . ?
C24 C25 1.404(5) . ?
C24 C26 1.428(6) . ?
C25 C29 1.435(6) . ?
C26 C27 1.342(7) . ?
C26 H26 0.9300 . ?
C27 C28 1.422(6) . ?
C27 H27 0.9300 . ?
C28 C29 1.398(5) . ?
C28 C30 1.394(6) . ?
C30 C31 1.369(6) . ?
C30 H30 0.9300 . ?
C31 C32 1.397(5) . ?
C31 H31 0.9300 . ?
C32 H32 0.9300 . ?
C33 C34 1.398(5) . ?
C33 H33 0.9300 . ?
C34 C35 1.346(6) . ?
C34 H34 0.9300 . ?
C35 C36 1.402(6) . ?
C35 H35 0.9300 . ?
C36 C37 1.402(5) . ?
C36 C38 1.431(6) . ?
C37 C41 1.440(5) . ?
C38 C39 1.349(6) . ?
C38 H38 0.9300 . ?
C39 C40 1.431(5) . ?
C39 H39 0.9300 . ?
C40 C42 1.393(6) . ?
C40 C41 1.410(5) . ?
C42 C43 1.361(5) . ?
C42 H42 0.9300 . ?
C43 C44 1.393(5) . ?
C43 H43 0.9300 . ?
C44 H44 0.9300 . ?

loop_
_geom_torsion_atom_site_label_1
_geom_torsion_atom_site_label_2
_geom_torsion_atom_site_label_3
_geom_torsion_atom_site_label_4
_geom_torsion
_geom_torsion_site_symmetry_1
_geom_torsion_site_symmetry_2
_geom_torsion_site_symmetry_3
_geom_torsion_site_symmetry_4
_geom_torsion_publ_flag
Co1 O1 C1 O2 32.3(5) . . . . ?
Co1 O1 C1 C2 -143.3(3) . . . . ?
O2 C1 C2 C3 -134.1(4) . . . . ?
O1 C1 C2 C3 41.7(4) . . . . ?
O2 C1 C2 C6 43.0(5) . . . . ?
O1 C1 C2 C6 -141.1(4) . . . . ?
C6 C2 C3 C4 -2.4(5) . . . . ?
C1 C2 C3 C4 174.9(3) . . . . ?
C2 C3 C4 C5 1.1(5) . . . . ?
C2 C3 C4 C7 -176.9(3) . . . . ?
C6 N1 C5 C4 -1.3(5) . . . . ?
C3 C4 C5 N1 0.9(6) . . . . ?
C7 C4 C5 N1 178.8(4) . . . . ?
C5 N1 C6 C2 -0.2(5) . . . . ?
C5 N1 C6 C14 177.8(3) . . . . ?
C3 C2 C6 N1 2.0(5) . . . . ?
C1 C2 C6 N1 -175.1(3) . . . . ?
C3 C2 C6 C14 -175.8(3) . . . . ?
C1 C2 C6 C14 7.1(5) . . . . ?
C3 C4 C7 C8 40.1(5) . . . . ?
C5 C4 C7 C8 -137.7(4) . . . . ?
C3 C4 C7 C13 -138.2(4) . . . . ?
C5 C4 C7 C13 44.0(5) . . . . ?
C13 C7 C8 C9 -1.2(6) . . . . ?
C4 C7 C8 C9 -179.5(4) . . . . ?
C7 C8 C9 C10 0.0(7) . . . . ?
C8 C9 C10 C12 1.4(6) . . . . ?
C8 C9 C10 C11 -175.2(4) . . . . ?
C12 C10 C11 O3 -177.1(4) . . . . ?
C9 C10 C11 O3 -0.6(6) . . . . ?
C12 C10 C11 O4 1.0(6) . . . . ?
C9 C10 C11 O4 177.5(4) . . . . ?
C9 C10 C12 C13 -1.7(6) . . . . ?
C11 C10 C12 C13 174.9(3) . . . . ?
C10 C12 C13 C7 0.5(6) . . . . ?
C8 C7 C13 C12 0.9(6) . . . . ?
C4 C7 C13 C12 179.3(3) . . . . ?
N1 C6 C14 C20 39.8(5) . . . . ?
C2 C6 C14 C20 -142.2(4) . . . . ?
N1 C6 C14 C15 -139.3(4) . . . . ?
C2 C6 C14 C15 38.7(5) . . . . ?
C20 C14 C15 C16 2.2(6) . . . . ?
C6 C14 C15 C16 -178.7(3) . . . . ?
C14 C15 C16 C17 -2.3(6) . . . . ?
C15 C16 C17 C19 0.5(6) . . . . ?
C15 C16 C17 C18 180.0(4) . . . . ?
C19 C17 C18 O6 -14.3(6) . . . . ?
C16 C17 C18 O6 166.3(4) . . . . ?
C19 C17 C18 O5 164.1(4) . . . . ?
C16 C17 C18 O5 -15.3(5) . . . . ?
C16 C17 C19 C20 1.4(6) . . . . ?
C18 C17 C19 C20 -178.1(4) . . . . ?
C17 C19 C20 C14 -1.5(6) . . . . ?
C15 C14 C20 C19 -0.3(6) . . . . ?
C6 C14 C20 C19 -179.4(4) . . . . ?
C25 N2 C21 C22 0.7(6) . . . . ?
Co1 N2 C21 C22 -179.2(3) . . . . ?
N2 C21 C22 C23 -0.2(7) . . . . ?
C21 C22 C23 C24 -0.1(7) . . . . ?
C22 C23 C24 C25 -0.1(6) . . . . ?
C22 C23 C24 C26 -179.7(4) . . . . ?
C21 N2 C25 C24 -0.8(5) . . . . ?
Co1 N2 C25 C24 179.1(3) . . . . ?
C21 N2 C25 C29 178.1(3) . . . . ?
Co1 N2 C25 C29 -2.0(4) . . . . ?
C23 C24 C25 N2 0.5(6) . . . . ?
C26 C24 C25 N2 -179.8(3) . . . . ?
C23 C24 C25 C29 -178.4(4) . . . . ?
C26 C24 C25 C29 1.3(6) . . . . ?
C23 C24 C26 C27 178.0(5) . . . . ?
C25 C24 C26 C27 -1.6(7) . . . . ?
C24 C26 C27 C28 0.1(7) . . . . ?
C26 C27 C28 C29 1.8(7) . . . . ?
C26 C27 C28 C30 -178.9(4) . . . . ?
C32 N3 C29 C28 1.5(6) . . . . ?
Co1 N3 C29 C28 180.0(3) . . . . ?
C32 N3 C29 C25 -177.8(3) . . . . ?
Co1 N3 C29 C25 0.6(4) . . . . ?
C30 C28 C29 N3 -0.8(6) . . . . ?
C27 C28 C29 N3 178.6(4) . . . . ?
C30 C28 C29 C25 178.6(4) . . . . ?
C27 C28 C29 C25 -2.0(6) . . . . ?
N2 C25 C29 N3 0.9(5) . . . . ?
C24 C25 C29 N3 179.9(3) . . . . ?
N2 C25 C29 C28 -178.5(3) . . . . ?
C24 C25 C29 C28 0.5(6) . . . . ?
C29 C28 C30 C31 -0.2(6) . . . . ?
C27 C28 C30 C31 -179.6(4) . . . . ?
C28 C30 C31 C32 0.5(6) . . . . ?
C29 N3 C32 C31 -1.3(6) . . . . ?
Co1 N3 C32 C31 -179.5(3) . . . . ?
C30 C31 C32 N3 0.3(6) . . . . ?
C37 N4 C33 C34 0.7(6) . . . . ?
Co1 N4 C33 C34 -179.6(3) . . . . ?
N4 C33 C34 C35 -1.0(7) . . . . ?
C33 C34 C35 C36 0.3(7) . . . . ?
C34 C35 C36 C37 0.8(6) . . . . ?
C34 C35 C36 C38 -179.4(4) . . . . ?
C33 N4 C37 C36 0.4(6) . . . . ?
Co1 N4 C37 C36 -179.3(3) . . . . ?
C33 N4 C37 C41 -179.7(4) . . . . ?
Co1 N4 C37 C41 0.5(4) . . . . ?
C35 C36 C37 N4 -1.2(6) . . . . ?
C38 C36 C37 N4 179.0(4) . . . . ?
C35 C36 C37 C41 179.0(4) . . . . ?
C38 C36 C37 C41 -0.8(6) . . . . ?
C37 C36 C38 C39 0.1(7) . . . . ?
C35 C36 C38 C39 -179.8(4) . . . . ?
C36 C38 C39 C40 0.2(7) . . . . ?
C38 C39 C40 C42 -178.7(5) . . . . ?
C38 C39 C40 C41 0.3(7) . . . . ?
C44 N5 C41 C40 2.1(6) . . . . ?
Co1 N5 C41 C40 177.4(3) . . . . ?
C44 N5 C41 C37 -177.7(4) . . . . ?
Co1 N5 C41 C37 -2.4(4) . . . . ?
C42 C40 C41 N5 -1.7(6) . . . . ?
C39 C40 C41 N5 179.2(4) . . . . ?
C42 C40 C41 C37 178.0(4) . . . . ?
C39 C40 C41 C37 -1.0(6) . . . . ?
N4 C37 C41 N5 1.3(5) . . . . ?
C36 C37 C41 N5 -178.9(4) . . . . ?
N4 C37 C41 C40 -178.5(4) . . . . ?
C36 C37 C41 C40 1.3(6) . . . . ?
C41 C40 C42 C43 0.2(6) . . . . ?
C39 C40 C42 C43 179.2(4) . . . . ?
C40 C42 C43 C44 0.9(7) . . . . ?
C41 N5 C44 C43 -0.9(6) . . . . ?
Co1 N5 C44 C43 -175.5(3) . . . . ?
C42 C43 C44 N5 -0.6(7) . . . . ?
